data_7131251
loop_
_publ_author_name
'Mohammed, Abdul Khayum'
'Pena-S\'anchez, Pilar'
'Pandikassala, Ajmal'
'Gaber, Safa'
'AlKhoori, Ayesha A.'
'Skorjanc, Tina'
'Polychronopoulou, Kyriaki'
'Kurungot, Sreekumar'
'G\'andara, Felipe'
'Shetty, Dinesh'

_publ_section_title
;
 Salicylaldehydate coordinated two-dimensional-conjugated metal--organic
 frameworks
;
_journal_issue 18
_journal_name_full 'Chemical Communications'
_journal_page_first 2608
_journal_page_last 2611
_journal_paper_doi 10.1039/D2CC06283F
_journal_volume 59
_journal_year 2023
_chemical_formula_moiety 'C14 H20 Cd N2 O4, 2(H2 O)'
_chemical_formula_sum 'C14 H24 Cd N2 O6'
_chemical_formula_weight 428.75
_space_group_crystal_system hexagonal
_space_group_IT_number 169
_space_group_name_Hall 'P 61'
_space_group_name_H-M_alt 'P 61'
_atom_sites_solution_hydrogens mixed
_audit_block_doi 10.5517/ccdc.csd.cc1pz72z
_audit_creation_method SHELXL-2016/6
_audit_update_record
;
2017-10-04 deposited with the CCDC.	2023-01-24 downloaded from the CCDC.
;
_cell_angle_alpha 90
_cell_angle_beta 90
_cell_angle_gamma 120
_cell_formula_units_Z 6
_cell_length_a 16.3968(17)
_cell_length_b 16.3968(17)
_cell_length_c 14.4171(12)
_cell_measurement_reflns_used 3659
_cell_measurement_temperature 293(2)
_cell_measurement_theta_max 25.00
_cell_measurement_theta_min 3.20
_cell_volume 3356.8(6)
_computing_structure_refinement 'SHELXL-2016/6 (Sheldrick, 2016)'
_diffrn_ambient_temperature 293(2)
_diffrn_measured_fraction_theta_full 0.998
_diffrn_measured_fraction_theta_max 0.998
_diffrn_measurement_device_type 'supernova (Mo) X-ray source'
_diffrn_measurement_method '\w scans'
_diffrn_radiation_type MoK\a
_diffrn_radiation_wavelength 0.71073
_diffrn_reflns_av_R_equivalents 0.0843
_diffrn_reflns_av_unetI/netI 0.1219
_diffrn_reflns_Laue_measured_fraction_full 0.998
_diffrn_reflns_Laue_measured_fraction_max 0.998
_diffrn_reflns_limit_h_max 19
_diffrn_reflns_limit_h_min -17
_diffrn_reflns_limit_k_max 12
_diffrn_reflns_limit_k_min -19
_diffrn_reflns_limit_l_max 17
_diffrn_reflns_limit_l_min -13
_diffrn_reflns_number 6987
_diffrn_reflns_point_group_measured_fraction_full 0.930
_diffrn_reflns_point_group_measured_fraction_max 0.930
_diffrn_reflns_theta_full 24.995
_diffrn_reflns_theta_max 24.995
_diffrn_reflns_theta_min 3.169
_diffrn_source 'fine focus sealed tube'
_exptl_absorpt_coefficient_mu 0.999
_exptl_absorpt_correction_T_max 0.811
_exptl_absorpt_correction_T_min 0.787
_exptl_absorpt_correction_type multi-scan
_exptl_absorpt_process_details crysalispro
_exptl_crystal_colour colorless
_exptl_crystal_density_diffrn 1.273
_exptl_crystal_description block
_exptl_crystal_F_000 1308
_exptl_crystal_size_max 0.240
_exptl_crystal_size_mid 0.220
_exptl_crystal_size_min 0.210
_refine_diff_density_max 1.591
_refine_diff_density_min -0.579
_refine_diff_density_rms 0.140
_refine_ls_abs_structure_details
;
 Flack x determined using 705 quotients [(I+)-(I-)]/[(I+)+(I-)]
 (Parsons, Flack and Wagner, Acta Cryst. B69 (2013) 249-259).
;
_refine_ls_abs_structure_Flack 0.01(9)
_refine_ls_extinction_method none
_refine_ls_goodness_of_fit_ref 1.028
_refine_ls_hydrogen_treatment mixed
_refine_ls_matrix_type full
_refine_ls_number_parameters 215
_refine_ls_number_reflns 3659
_refine_ls_number_restraints 2
_refine_ls_restrained_S_all 1.028
_refine_ls_R_factor_all 0.0970
_refine_ls_R_factor_gt 0.0725
_refine_ls_shift/su_max 0.004
_refine_ls_shift/su_mean 0.000
_refine_ls_structure_factor_coef Fsqd
_refine_ls_weighting_details 'w=1/[\s^2^(Fo^2^)+(0.1190P)^2^] where P=(Fo^2^+2Fc^2^)/3'
_refine_ls_weighting_scheme calc
_refine_ls_wR_factor_gt 0.1893
_refine_ls_wR_factor_ref 0.2152
_reflns_Friedel_coverage 0.787
_reflns_Friedel_fraction_full 0.857
_reflns_Friedel_fraction_max 0.857
_reflns_number_gt 2699
_reflns_number_total 3659
_reflns_threshold_expression 'I > 2\s(I)'
_cod_data_source_file d2cc06283f2.cif
_cod_data_source_block shelx
_cod_depositor_comments 'Adding full bibliography for 7131251--7131256.cif.'
_cod_original_cell_volume 3356.8(8)
_cod_database_code 7131251
_shelx_shelxl_version_number 2016/6
_shelx_space_group_comment
;
The symmetry employed for this shelxl refinement is uniquely defined
by the following loop, which should always be used as a source of
symmetry information in preference to the above space-group names.
They are only intended as comments.
;
_shelx_estimated_absorpt_t_min 0.795
_shelx_estimated_absorpt_t_max 0.818

loop_
_space_group_symop_operation_xyz
'x, y, z'
'x-y, x, z+1/6'
'-y, x-y, z+1/3'
'-x, -y, z+1/2'
'-x+y, -x, z+2/3'
'y, -x+y, z+5/6'

loop_
_atom_site_label
_atom_site_type_symbol
_atom_site_fract_x
_atom_site_fract_y
_atom_site_fract_z
_atom_site_U_iso_or_equiv
_atom_site_adp_type
_atom_site_occupancy
_atom_site_site_symmetry_order
_atom_site_calc_flag
_atom_site_refinement_flags_posn
_atom_site_refinement_flags_adp
_atom_site_refinement_flags_occupancy
_atom_site_disorder_assembly
_atom_site_disorder_group
C1 C 0.314(3) 0.385(3) 0.385(2) 0.137(14) Uani 1 1 d . . . . .
H1A H 0.365396 0.425821 0.345493 0.206 Uiso 1 1 calc R U . . .
H1B H 0.283854 0.321948 0.360419 0.206 Uiso 1 1 calc R U . . .
H1C H 0.337948 0.384665 0.446089 0.206 Uiso 1 1 calc R U . . .
C2 C 0.2444(19) 0.4185(17) 0.3910(14) 0.077(6) Uani 1 1 d . . . . .
H2 H 0.251571 0.455130 0.334808 0.093 Uiso 1 1 calc R U . . .
C3 C 0.147(2) 0.341(2) 0.394(2) 0.124(12) Uani 1 1 d . . . . .
H3A H 0.128604 0.322361 0.456917 0.187 Uiso 1 1 calc R U . . .
H3B H 0.142234 0.288068 0.359667 0.187 Uiso 1 1 calc R U . . .
H3C H 0.106394 0.360393 0.366241 0.187 Uiso 1 1 calc R U . . .
C4 C 0.2695(15) 0.4855(12) 0.4745(11) 0.054(5) Uani 1 1 d . . . . .
H4A H 0.263809 0.450359 0.530571 0.065 Uiso 1 1 calc R U . . .
H4B H 0.334955 0.534479 0.468840 0.065 Uiso 1 1 calc R U . . .
C5 C 0.2097(10) 0.5322(11) 0.4856(10) 0.040(3) Uani 1 1 d . . . . .
H5 H 0.142492 0.485134 0.486004 0.048 Uiso 1 1 calc R U . . .
C6 C -0.0094(12) 0.5584(14) 0.4350(12) 0.063(5) Uani 1 1 d . . . . .
H6 H 0.001692 0.596411 0.486737 0.075 Uiso 1 1 calc R U . . .
C7 C 0.0632(12) 0.5620(13) 0.3831(10) 0.049(4) Uani 1 1 d . . . . .
C8 C 0.1667(11) 0.6370(11) 0.4084(12) 0.049(4) Uani 1 1 d . . . . .
H8A H 0.188531 0.688440 0.364303 0.058 Uiso 1 1 calc R U . . .
H8B H 0.166682 0.662246 0.469200 0.058 Uiso 1 1 calc R U . . .
C9 C 0.4053(13) 0.9001(14) 0.5720(11) 0.058(5) Uani 1 1 d . . . . .
H9 H 0.358471 0.849936 0.605297 0.070 Uiso 1 1 calc R U . . .
C10 C 0.5042(13) 0.9522(12) 0.4493(11) 0.059(5) Uani 1 1 d . . . . .
H10 H 0.524726 0.939596 0.393832 0.071 Uiso 1 1 calc R U . . .
C11 C 0.5393(15) 1.0429(13) 0.4751(12) 0.062(5) Uani 1 1 d . . . . .
H11 H 0.588983 1.091048 0.442411 0.075 Uiso 1 1 calc R U . . .
C12 C 0.5518(14) 0.7424(13) 0.4503(14) 0.057(5) Uani 1 1 d . . . . .
C13 C 0.6539(17) 0.760(2) 0.465(2) 0.103(10) Uani 1 1 d . . . . .
H13A H 0.695819 0.825981 0.476574 0.154 Uiso 1 1 calc R U . . .
H13B H 0.673918 0.741916 0.409911 0.154 Uiso 1 1 calc R U . . .
H13C H 0.654739 0.723964 0.516572 0.154 Uiso 1 1 calc R U . . .
C14 C 0.3490(9) 0.7606(10) 0.2445(8) 0.031(3) Uani 1 1 d . . . . .
Cd1 Cd 0.38407(7) 0.73231(7) 0.43563(12) 0.0413(4) Uani 1 1 d . . . . .
N1 N 0.2322(9) 0.6039(10) 0.4092(8) 0.038(3) Uani 1 1 d D . . . .
N2 N 0.4417(10) 0.8804(9) 0.4996(8) 0.044(3) Uani 1 1 d . . . . .
O1 O 0.3054(8) 0.6712(8) 0.5797(7) 0.048(3) Uani 1 1 d . . . . .
O2 O 0.3479(9) 0.8049(9) 0.3152(7) 0.051(3) Uani 1 1 d . . . . .
O3 O 0.5402(11) 0.7852(11) 0.3808(9) 0.072(4) Uani 1 1 d . . . . .
O4 O 0.4910(11) 0.6957(12) 0.5034(14) 0.091(5) Uani 1 1 d . . . . .
O5 O 0.3526(12) 0.2266(15) 0.5594(16) 0.132(8) Uani 1 1 d G . . . .
H5A H 0.397702 0.220266 0.579846 0.198 Uiso 1 1 d G U . . .
H5B H 0.345201 0.264288 0.594204 0.198 Uiso 1 1 d G U . . .
O6 O 0.7835(14) 0.6555(13) 0.3966(14) 0.150(10) Uani 1 1 d G . . . .
H6A H 0.789047 0.707548 0.414230 0.224 Uiso 1 1 d G U . . .
H6B H 0.766957 0.617821 0.442308 0.224 Uiso 1 1 d G U . . .
H1 H 0.233(9) 0.582(9) 0.361(5) 0.02(4) Uiso 1 1 d D . . . .

loop_
_atom_site_aniso_label
_atom_site_aniso_U_11
_atom_site_aniso_U_22
_atom_site_aniso_U_33
_atom_site_aniso_U_23
_atom_site_aniso_U_13
_atom_site_aniso_U_12
C1 0.23(4) 0.16(3) 0.12(2) 0.03(2) 0.07(2) 0.17(3)
C2 0.12(2) 0.083(17) 0.053(10) -0.013(10) -0.007(11) 0.070(17)
C3 0.16(3) 0.080(19) 0.11(2) -0.057(16) -0.05(2) 0.04(2)
C4 0.090(15) 0.039(10) 0.050(8) 0.003(7) -0.002(8) 0.045(10)
C5 0.025(8) 0.033(8) 0.045(8) -0.009(6) -0.011(6) 0.003(7)
C6 0.050(10) 0.067(12) 0.048(9) -0.021(9) 0.000(8) 0.012(9)
C7 0.047(10) 0.061(11) 0.044(8) 0.002(7) -0.003(7) 0.032(9)
C8 0.032(8) 0.029(8) 0.066(10) 0.002(6) -0.008(7) 0.000(7)
C9 0.054(11) 0.057(11) 0.047(9) 0.002(7) 0.008(7) 0.015(10)
C10 0.066(12) 0.037(9) 0.045(9) 0.002(7) 0.026(8) 0.003(8)
C11 0.082(15) 0.039(10) 0.053(9) 0.004(7) 0.013(9) 0.021(10)
C12 0.052(11) 0.046(11) 0.080(13) -0.015(9) -0.014(10) 0.029(10)
C13 0.052(14) 0.14(3) 0.13(2) 0.020(17) -0.001(13) 0.058(17)
C14 0.029(7) 0.034(8) 0.037(7) -0.007(5) -0.002(5) 0.019(7)
Cd1 0.0407(7) 0.0355(6) 0.0400(6) 0.0002(5) -0.0036(5) 0.0133(5)
N1 0.032(7) 0.053(9) 0.036(7) 0.002(5) -0.004(5) 0.027(7)
N2 0.063(9) 0.034(7) 0.039(6) -0.004(5) -0.001(6) 0.025(7)
O1 0.040(7) 0.048(7) 0.040(6) -0.004(4) -0.007(4) 0.010(5)
O2 0.058(8) 0.053(7) 0.042(6) -0.002(5) -0.003(5) 0.028(6)
O3 0.092(11) 0.080(10) 0.059(7) -0.015(7) -0.014(7) 0.054(9)
O4 0.051(9) 0.071(11) 0.142(15) 0.014(10) 0.005(10) 0.023(8)
O5 0.096(15) 0.17(2) 0.146(18) 0.014(15) -0.006(13) 0.074(16)
O6 0.19(3) 0.20(3) 0.100(13) -0.002(14) -0.034(14) 0.13(2)

loop_
_atom_type_symbol
_atom_type_description
_atom_type_scat_dispersion_real
_atom_type_scat_dispersion_imag
_atom_type_scat_source
C C 0.0033 0.0016 'International Tables Vol C Tables 4.2.6.8 and 6.1.1.4'
H H 0.0000 0.0000 'International Tables Vol C Tables 4.2.6.8 and 6.1.1.4'
Cd Cd -0.8075 1.2024 'International Tables Vol C Tables 4.2.6.8 and 6.1.1.4'
N N 0.0061 0.0033 'International Tables Vol C Tables 4.2.6.8 and 6.1.1.4'
O O 0.0106 0.0060 'International Tables Vol C Tables 4.2.6.8 and 6.1.1.4'

loop_
_citation_id
_citation_doi
_citation_year
1 10.1021/acs.chemmater.8b01698 2018

loop_
_geom_angle_atom_site_label_1
_geom_angle_atom_site_label_2
_geom_angle_atom_site_label_3
_geom_angle
_geom_angle_site_symmetry_1
_geom_angle_site_symmetry_3
_geom_angle_publ_flag
C3 C2 C1 112(3) . . ?
C3 C2 C4 113(2) . . ?
C1 C2 C4 109(2) . . ?
C5 C4 C2 115.5(16) . . ?
N1 C5 C4 110.2(13) . . ?
N1 C5 C14 106.2(11) . 3_665 ?
C4 C5 C14 107.4(12) . 3_665 ?
C7 C6 C9 116.1(16) . 6_454 ?
C11 C7 C6 119.6(17) 6_454 . ?
C11 C7 C8 121.6(15) 6_454 . ?
C6 C7 C8 118.8(15) . . ?
N1 C8 C7 115.6(14) . . ?
N2 C9 C6 124.4(16) . 2_665 ?
N2 C10 C11 122.9(15) . . ?
C10 C11 C7 119.3(16) . 2_665 ?
O4 C12 O3 123.2(19) . . ?
O4 C12 C13 121(2) . . ?
O3 C12 C13 116(2) . . ?
O4 C12 Cd1 60.3(12) . . ?
O3 C12 Cd1 63.0(10) . . ?
C13 C12 Cd1 172.9(16) . . ?
O1 C14 O2 124.0(12) 5_564 . ?
O1 C14 C5 120.7(11) 5_564 5_564 ?
O2 C14 C5 115.2(12) . 5_564 ?
N2 Cd1 O4 97.9(5) . . ?
N2 Cd1 O2 80.6(4) . . ?
O4 Cd1 O2 148.8(5) . . ?
N2 Cd1 N1 134.3(5) . . ?
O4 Cd1 N1 115.6(5) . . ?
O2 Cd1 N1 84.9(4) . . ?
N2 Cd1 O1 86.9(4) . . ?
O4 Cd1 O1 81.1(5) . . ?
O2 Cd1 O1 129.6(4) . . ?
N1 Cd1 O1 69.9(4) . . ?
N2 Cd1 O3 87.1(5) . . ?
O4 Cd1 O3 54.9(5) . . ?
O2 Cd1 O3 93.9(4) . . ?
N1 Cd1 O3 137.2(5) . . ?
O1 Cd1 O3 134.2(4) . . ?
N2 Cd1 C12 92.0(5) . . ?
O4 Cd1 C12 26.2(5) . . ?
O2 Cd1 C12 122.7(6) . . ?
N1 Cd1 C12 131.5(5) . . ?
O1 Cd1 C12 106.3(5) . . ?
O3 Cd1 C12 28.8(5) . . ?
C8 N1 C5 111.4(12) . . ?
C8 N1 Cd1 108.9(10) . . ?
C5 N1 Cd1 108.3(8) . . ?
C9 N2 C10 117.3(15) . . ?
C9 N2 Cd1 125.1(12) . . ?
C10 N2 Cd1 116.3(10) . . ?
C14 O1 Cd1 115.6(8) 3_665 . ?
C14 O2 Cd1 103.1(9) . . ?
C12 O3 Cd1 88.2(12) . . ?
C12 O4 Cd1 93.5(14) . . ?

loop_
_geom_bond_atom_site_label_1
_geom_bond_atom_site_label_2
_geom_bond_distance
_geom_bond_site_symmetry_2
_geom_bond_publ_flag
C1 C2 1.50(3) . ?
C2 C3 1.46(4) . ?
C2 C4 1.54(2) . ?
C4 C5 1.52(2) . ?
C5 N1 1.516(19) . ?
C5 C14 1.552(18) 3_665 ?
C6 C7 1.38(2) . ?
C6 C9 1.39(2) 6_454 ?
C7 C11 1.37(2) 6_454 ?
C7 C8 1.56(2) . ?
C8 N1 1.43(2) . ?
C9 N2 1.32(2) . ?
C10 N2 1.32(2) . ?
C10 C11 1.35(2) . ?
C12 O4 1.18(2) . ?
C12 O3 1.29(2) . ?
C12 C13 1.56(3) . ?
C12 Cd1 2.680(19) . ?
C14 O1 1.242(18) 5_564 ?
C14 O2 1.257(16) . ?
Cd1 N2 2.312(12) . ?
Cd1 O4 2.332(17) . ?
Cd1 O2 2.343(11) . ?
Cd1 N1 2.352(14) . ?
Cd1 O1 2.386(11) . ?
Cd1 O3 2.389(16) . ?

loop_
_geom_torsion_atom_site_label_1
_geom_torsion_atom_site_label_2
_geom_torsion_atom_site_label_3
_geom_torsion_atom_site_label_4
_geom_torsion
_geom_torsion_site_symmetry_1
_geom_torsion_site_symmetry_2
_geom_torsion_site_symmetry_3
_geom_torsion_site_symmetry_4
_geom_torsion_publ_flag
C3 C2 C4 C5 -59(3) . . . . ?
C1 C2 C4 C5 175(2) . . . . ?
C2 C4 C5 N1 -70(2) . . . . ?
C2 C4 C5 C14 174.6(15) . . . 3_665 ?
C9 C6 C7 C11 -1(3) 6_454 . . 6_454 ?
C9 C6 C7 C8 175.7(16) 6_454 . . . ?
C11 C7 C8 N1 -47(2) 6_454 . . . ?
C6 C7 C8 N1 136.0(17) . . . . ?
N2 C10 C11 C7 -9(3) . . . 2_665 ?
C7 C8 N1 C5 -65.7(17) . . . . ?
C7 C8 N1 Cd1 174.9(10) . . . . ?
C4 C5 N1 C8 170.1(13) . . . . ?
C14 C5 N1 C8 -73.9(15) 3_665 . . . ?
C4 C5 N1 Cd1 -70.2(13) . . . . ?
C14 C5 N1 Cd1 45.8(12) 3_665 . . . ?
C6 C9 N2 C10 -4(3) 2_665 . . . ?
C6 C9 N2 Cd1 -170.5(15) 2_665 . . . ?
C11 C10 N2 C9 8(3) . . . . ?
C11 C10 N2 Cd1 175.6(17) . . . . ?
O1 C14 O2 Cd1 0.3(17) 5_564 . . . ?
C5 C14 O2 Cd1 177.3(10) 5_564 . . . ?
O4 C12 O3 Cd1 4(2) . . . . ?
C13 C12 O3 Cd1 -172.2(18) . . . . ?
O3 C12 O4 Cd1 -4(2) . . . . ?
C13 C12 O4 Cd1 171.9(19) . . . . ?
